data_4319646
loop_
_publ_author_name
'Guangcai Bai'
'Herbert W. Roesky'
'Haijun Hao'
'Mathias Noltemeyer'
'Hans-Georg Schmidt'

_publ_contact_author
;
       Herbert W. Roesky
       Institut f\"ur Anorganische Chemie
       Universit\"at G\"ottingen
       Tammannstr. 4
       37077 G\"ottingen
       Germany
;
_publ_contact_author_email hhao@gwdg.de
_publ_contact_author_fax '049 551 393373'
_publ_contact_author_phone '049 551 393001'
_publ_section_title
;
 Synthesis of the Titanium Compound [(MeC5H4)TiCl(\m-NSiMe3)]2 with
 Migration of a SiMe3 Group and Preparation of Cp2ZrCl(\h2-NHNCHSiMe3}
;
_journal_name_full 'Inorganic Chemistry'
_journal_page_first 2424
_journal_page_last 2426
_journal_paper_doi 10.1021/ic010007x
_journal_volume 40
_journal_year 2001
_chemical_formula_sum 'C21 H29 Cl N2 Si Zr'
_chemical_formula_weight 464.22
_chemical_name_systematic
;
  compound 2
;
_space_group_IT_number 14
_symmetry_cell_setting monoclinic
_symmetry_space_group_name_Hall '-P 2ybc'
_symmetry_space_group_name_H-M 'P 1 21/c 1'
_atom_sites_solution_hydrogens geom
_atom_sites_solution_primary direct
_atom_sites_solution_secondary difmap
_audit_creation_method SHELXL
_cell_angle_alpha 90.00
_cell_angle_beta 109.425(12)
_cell_angle_gamma 90.00
_cell_formula_units_Z 4
_cell_length_a 13.0530(13)
_cell_length_b 17.627(3)
_cell_length_c 10.477(2)
_cell_measurement_reflns_used 37
_cell_measurement_temperature 203(2)
_cell_measurement_theta_max 12.5
_cell_measurement_theta_min 10
_cell_volume 2273.4(6)
_computing_cell_refinement 'STOE DIF4'
_computing_data_collection 'STOE DIF4'
_computing_data_reduction 'STOE REDU4'
_computing_molecular_graphics SHELXTL
_computing_publication_material SHELXTL
_computing_structure_refinement 'SHELXL-93 (Sheldrick, 1993)'
_computing_structure_solution 'SHELXS-86 (Sheldrick, 1990)'
_diffrn_ambient_temperature 203(2)
_diffrn_measurement_device 'STOE AED2 four circle diffractometer'
_diffrn_measurement_method 'profile fitted theta omega scans'
_diffrn_radiation_monochromator graphite
_diffrn_radiation_source 'fine-focus sealed tube'
_diffrn_radiation_type MoK\a
_diffrn_radiation_wavelength 0.71073
_diffrn_reflns_av_R_equivalents 0.0699
_diffrn_reflns_av_sigmaI/netI 0.0135
_diffrn_reflns_limit_h_max 14
_diffrn_reflns_limit_h_min -10
_diffrn_reflns_limit_k_max 0
_diffrn_reflns_limit_k_min -18
_diffrn_reflns_limit_l_max 11
_diffrn_reflns_limit_l_min -11
_diffrn_reflns_number 2966
_diffrn_reflns_theta_max 22.52
_diffrn_reflns_theta_min 3.51
_diffrn_standards_decay_% none
_diffrn_standards_interval_time '90 min'
_diffrn_standards_number 3
_exptl_absorpt_coefficient_mu 0.661
_exptl_crystal_colour none
_exptl_crystal_density_diffrn 1.356
_exptl_crystal_description blocks
_exptl_crystal_F_000 960
_exptl_crystal_size_max 0.60
_exptl_crystal_size_mid 0.50
_exptl_crystal_size_min 0.40
_refine_diff_density_max 0.692
_refine_diff_density_min -0.372
_refine_diff_density_rms 0.056
_refine_ls_extinction_method none
_refine_ls_goodness_of_fit_all 1.052
_refine_ls_goodness_of_fit_obs 1.046
_refine_ls_hydrogen_treatment riding
_refine_ls_matrix_type full
_refine_ls_number_parameters 247
_refine_ls_number_reflns 2949
_refine_ls_number_restraints 0
_refine_ls_restrained_S_all 1.068
_refine_ls_restrained_S_obs 1.046
_refine_ls_R_factor_all 0.0334
_refine_ls_R_factor_obs 0.0305
_refine_ls_shift/esd_max -0.001
_refine_ls_shift/esd_mean 0.000
_refine_ls_structure_factor_coef Fsqd
_refine_ls_weighting_details 'w=1/[\s^2^(Fo^2^)+(0.0393P)^2^+3.1760P] where P=(Fo^2^+2Fc^2^)/3'
_refine_ls_weighting_scheme calc
_refine_ls_wR_factor_all 0.0820
_refine_ls_wR_factor_obs 0.0772
_reflns_number_observed 2746
_reflns_number_total 2956
_reflns_observed_criterion >2sigma(I)
_cod_data_source_file ic010007x_2.cif
_cod_data_source_block roe800x
_cod_depositor_comments
;
The following automatic conversions were performed:

'_refine_ls_weighting_scheme' value 'calc
w=1/[\s^2^(Fo^2^)+(0.0393P)^2^+3.1760P] where P=(Fo^2^+2Fc^2^)/3' was
changed to 'calc'. New tag '_refine_ls_weighting_details' was
created. The value of the new tag was set to
'w=1/[\s^2^(Fo^2^)+(0.0393P)^2^+3.1760P] where P=(Fo^2^+2Fc^2^)/3'.

Automatic conversion script
Id: cif_fix_values 3143 2015-03-26 13:38:13Z robertas 
;
_cod_original_cell_volume 2273.3(7)
_cod_database_code 4319646

loop_
_symmetry_equiv_pos_as_xyz
'x, y, z'
'-x, y+1/2, -z+1/2'
'-x, -y, -z'
'x, -y-1/2, z-1/2'

loop_
_atom_site_aniso_label
_atom_site_aniso_U_11
_atom_site_aniso_U_22
_atom_site_aniso_U_33
_atom_site_aniso_U_23
_atom_site_aniso_U_13
_atom_site_aniso_U_12
Zr1 0.0384(2) 0.0281(2) 0.0278(2) -0.00004(12) 0.01498(14) -0.00192(12)
Cl1 0.0619(5) 0.0297(4) 0.0466(5) -0.0030(4) 0.0240(4) -0.0042(4)
Si1 0.0567(6) 0.0331(5) 0.0385(5) 0.0017(4) 0.0248(4) -0.0050(4)
N1 0.062(2) 0.032(2) 0.035(2) -0.0031(13) 0.0245(15) -0.0041(13)
N2 0.052(2) 0.035(2) 0.0359(15) -0.0005(13) 0.0213(13) -0.0014(13)
C1 0.033(2) 0.049(2) 0.061(3) 0.001(2) 0.012(2) 0.002(2)
C2 0.049(2) 0.084(3) 0.058(3) 0.023(2) 0.035(2) 0.015(2)
C3 0.059(3) 0.107(4) 0.058(3) -0.041(3) 0.024(2) 0.011(3)
C4 0.065(3) 0.036(2) 0.096(3) -0.012(2) 0.046(2) 0.006(2)
C5 0.051(2) 0.050(2) 0.049(2) 0.009(2) 0.018(2) 0.017(2)
C6 0.057(3) 0.163(7) 0.081(4) -0.042(4) -0.007(3) 0.048(4)
C7 0.094(4) 0.057(3) 0.085(4) 0.023(3) -0.035(3) -0.013(3)
C8 0.052(3) 0.151(6) 0.030(2) 0.002(3) 0.004(2) -0.025(3)
C9 0.060(3) 0.055(3) 0.098(4) -0.024(3) -0.018(3) -0.009(2)
C10 0.040(2) 0.172(6) 0.070(3) 0.051(4) 0.006(2) -0.036(3)
C11 0.069(2) 0.031(2) 0.042(2) -0.002(2) 0.028(2) -0.006(2)
C12 0.056(2) 0.057(2) 0.058(2) 0.000(2) 0.022(2) 0.005(2)
C13 0.056(2) 0.068(3) 0.064(3) -0.010(2) 0.031(2) -0.005(2)
C14 0.106(3) 0.044(2) 0.053(2) 0.007(2) 0.034(2) -0.016(2)
C20 0.089(4) 0.049(3) 0.154(6) -0.048(3) 0.045(4) -0.016(3)
C21 0.079(3) 0.072(3) 0.061(3) 0.000(2) -0.019(3) 0.005(2)
C22 0.133(7) 0.080(5) 0.215(9) -0.052(5) 0.090(7) -0.035(4)
C23 0.076(4) 0.084(5) 0.334(15) -0.107(7) 0.068(7) -0.027(4)
C24 0.117(6) 0.069(4) 0.106(5) -0.020(3) 0.006(4) 0.033(4)
C25 0.082(4) 0.062(3) 0.087(4) -0.022(3) -0.022(3) 0.012(3)
C26 0.154(7) 0.102(5) 0.238(10) -0.088(6) 0.097(7) -0.046(5)

loop_
_atom_site_label
_atom_site_type_symbol
_atom_site_fract_x
_atom_site_fract_y
_atom_site_fract_z
_atom_site_U_iso_or_equiv
_atom_site_thermal_displace_type
_atom_site_occupancy
_atom_site_calc_flag
_atom_site_refinement_flags
_atom_site_disorder_group
Zr1 Zr 0.76169(2) 0.14398(2) 0.77342(3) 0.03043(13) Uani 1 d . .
Cl1 Cl 0.80246(7) 0.28362(4) 0.81889(8) 0.0446(2) Uani 1 d . .
Si1 Si 0.71532(8) -0.01452(5) 1.15128(9) 0.0405(2) Uani 1 d . .
N1 N 0.7563(2) 0.13766(15) 0.9753(3) 0.0409(7) Uani 1 d . .
N2 N 0.7362(2) 0.06770(15) 0.9255(3) 0.0390(6) Uani 1 d . .
C1 C 0.9648(3) 0.1501(2) 0.8158(4) 0.0488(9) Uani 1 d . .
H1B H 1.0138(3) 0.1916(2) 0.8631(4) 0.059 Uiso 1 calc R .
C2 C 0.9135(3) 0.1444(3) 0.6762(4) 0.0594(11) Uani 1 d . .
H2A H 0.9217(3) 0.1801(3) 0.6073(4) 0.071 Uiso 1 calc R .
C3 C 0.8669(3) 0.0724(3) 0.6513(4) 0.0733(14) Uani 1 d . .
H3A H 0.8356(3) 0.0487(3) 0.5609(4) 0.088 Uiso 1 calc R .
C4 C 0.8857(3) 0.0355(2) 0.7745(5) 0.0611(11) Uani 1 d . .
H4A H 0.8712(3) -0.0187(2) 0.7865(5) 0.073 Uiso 1 calc R .
C5 C 0.9471(3) 0.0837(2) 0.8743(4) 0.0495(9) Uani 1 d . .
H5A H 0.9816(3) 0.0701(2) 0.9708(4) 0.059 Uiso 1 calc R .
C6 C 0.5672(4) 0.1856(5) 0.6814(7) 0.108(2) Uani 1 d . .
H6A H 0.5309(4) 0.2199(5) 0.7278(7) 0.129 Uiso 1 calc R .
C7 C 0.6101(5) 0.2066(3) 0.5880(7) 0.095(2) Uani 1 d . .
H7A H 0.6117(5) 0.2593(3) 0.5559(7) 0.114 Uiso 1 calc R .
C8 C 0.6353(4) 0.1461(4) 0.5316(4) 0.080(2) Uani 1 d . .
H8A H 0.6582(4) 0.1461(4) 0.4505(4) 0.096 Uiso 1 calc R .
C9 C 0.6099(4) 0.0829(3) 0.5913(6) 0.082(2) Uani 1 d . .
H9A H 0.6079(4) 0.0299(3) 0.5590(6) 0.098 Uiso 1 calc R .
C10 C 0.5636(4) 0.1096(5) 0.6829(5) 0.097(2) Uani 1 d . .
H10A H 0.5242(4) 0.0786(5) 0.7304(5) 0.116 Uiso 1 calc R .
C11 C 0.7193(3) 0.0045(2) 0.9778(4) 0.0450(9) Uani 1 d . .
C12 C 0.8492(3) 0.0067(2) 1.2786(4) 0.0562(10) Uani 1 d . .
H12A H 0.8475(7) -0.0053(15) 1.3682(5) 0.084 Uiso 1 calc R .
H12B H 0.8657(10) 0.0601(4) 1.2743(19) 0.084 Uiso 1 calc R .
H12C H 0.9047(4) -0.0236(12) 1.2600(17) 0.084 Uiso 1 calc R .
C13 C 0.6078(3) 0.0447(2) 1.1822(4) 0.0599(10) Uani 1 d . .
H13A H 0.6035(16) 0.0330(12) 1.2707(12) 0.090 Uiso 1 calc R .
H13B H 0.5384(5) 0.0341(12) 1.1133(17) 0.090 Uiso 1 calc R .
H13C H 0.6255(12) 0.0980(2) 1.1787(28) 0.090 Uiso 1 calc R .
C14 C 0.6804(4) -0.1172(2) 1.1508(4) 0.0656(12) Uani 1 d . .
H14A H 0.6714(24) -0.1303(4) 1.2363(12) 0.098 Uiso 1 calc R .
H14B H 0.7384(11) -0.1475(2) 1.1383(30) 0.098 Uiso 1 calc R .
H14C H 0.6133(13) -0.1272(4) 1.0774(19) 0.098 Uiso 1 calc R .
C20 C 0.2757(5) 0.1704(3) 0.2783(7) 0.096(2) Uani 1 d . .
C21 C 0.2796(4) 0.1491(3) 0.4117(5) 0.081(2) Uani 1 d . .
H21A H 0.3443(4) 0.1380(3) 0.4824(5) 0.097 Uiso 1 calc R .
C22 C 0.1785(8) 0.1465(4) 0.4252(10) 0.135(3) Uani 1 d . .
H22A H 0.1865(8) 0.1362(4) 0.5160(10) 0.162 Uiso 1 calc R .
C23 C 0.0885(6) 0.1524(4) 0.3650(13) 0.165(5) Uani 1 d . .
H23A H 0.0289(6) 0.1447(4) 0.3949(13) 0.197 Uiso 1 calc R .
C24 C 0.0877(7) 0.1760(3) 0.2234(7) 0.105(2) Uani 1 d . .
H24A H 0.0192(7) 0.1856(3) 0.1589(7) 0.126 Uiso 1 calc R .
C25 C 0.1729(5) 0.1844(3) 0.1816(6) 0.090(2) Uani 1 d . .
H25A H 0.1648(5) 0.1988(3) 0.0924(6) 0.108 Uiso 1 calc R .
C26 C 0.3661(7) 0.1801(4) 0.2411(9) 0.157(3) Uani 1 d . .
H26A H 0.3446(8) 0.1985(37) 0.1487(25) 0.235 Uiso 1 calc R .
H26B H 0.4035(31) 0.1319(9) 0.2473(68) 0.235 Uiso 1 calc R .
H26C H 0.4143(27) 0.2166(30) 0.3009(44) 0.235 Uiso 1 calc R .
H1 H 0.7684(31) 0.1442(21) 1.0581(42) 0.054(12) Uiso 1 d . .
H11 H 0.7098(28) -0.0340(21) 0.9176(36) 0.049(10) Uiso 1 d . .

loop_
_atom_type_symbol
_atom_type_description
_atom_type_scat_dispersion_real
_atom_type_scat_dispersion_imag
_atom_type_scat_source
C C 0.0033 0.0016 'International Tables Vol C Tables 4.2.6.8 and 6.1.1.4'
H H 0.0000 0.0000 'International Tables Vol C Tables 4.2.6.8 and 6.1.1.4'
N N 0.0061 0.0033 'International Tables Vol C Tables 4.2.6.8 and 6.1.1.4'
Cl Cl 0.1484 0.1585 'International Tables Vol C Tables 4.2.6.8 and 6.1.1.4'
Zr Zr -2.9673 0.5597 'International Tables Vol C Tables 4.2.6.8 and 6.1.1.4'
Si Si 0.0817 0.0704 'International Tables Vol C Tables 4.2.6.8 and 6.1.1.4'

loop_
_geom_angle_atom_site_label_1
_geom_angle_atom_site_label_2
_geom_angle_atom_site_label_3
_geom_angle
_geom_angle_site_symmetry_1
_geom_angle_site_symmetry_3
_geom_angle_publ_flag
N1 Zr1 N2 35.72(10) . . ?
N1 Zr1 C9 117.1(2) . . ?
N2 Zr1 C9 91.0(2) . . ?
N1 Zr1 C4 100.91(13) . . ?
N2 Zr1 C4 77.43(13) . . ?
C9 Zr1 C4 91.2(2) . . ?
N1 Zr1 C3 132.93(14) . . ?
N2 Zr1 C3 107.66(15) . . ?
C9 Zr1 C3 79.8(2) . . ?
C4 Zr1 C3 32.27(15) . . ?
N1 Zr1 C6 91.9(2) . . ?
N2 Zr1 C6 94.6(3) . . ?
C9 Zr1 C6 52.2(2) . . ?
C4 Zr1 C6 142.8(2) . . ?
C3 Zr1 C6 127.4(2) . . ?
N1 Zr1 C2 133.62(13) . . ?
N2 Zr1 C2 128.85(12) . . ?
C9 Zr1 C2 103.0(2) . . ?
C4 Zr1 C2 53.69(14) . . ?
C3 Zr1 C2 32.28(15) . . ?
C6 Zr1 C2 132.7(2) . . ?
N1 Zr1 C10 89.6(2) . . ?
N2 Zr1 C10 75.00(13) . . ?
C9 Zr1 C10 31.9(2) . . ?
C4 Zr1 C10 113.6(2) . . ?
C3 Zr1 C10 110.8(2) . . ?
C6 Zr1 C10 31.0(2) . . ?
C2 Zr1 C10 134.3(2) . . ?
N1 Zr1 C7 120.6(2) . . ?
N2 Zr1 C7 124.0(2) . . ?
C9 Zr1 C7 51.6(2) . . ?
C4 Zr1 C7 132.8(2) . . ?
C3 Zr1 C7 104.5(2) . . ?
C6 Zr1 C7 30.7(2) . . ?
C2 Zr1 C7 102.1(2) . . ?
C10 Zr1 C7 50.9(2) . . ?
N1 Zr1 C8 140.11(14) . . ?
N2 Zr1 C8 122.18(14) . . ?
C9 Zr1 C8 31.7(2) . . ?
C4 Zr1 C8 102.8(2) . . ?
C3 Zr1 C8 77.4(2) . . ?
C6 Zr1 C8 50.9(2) . . ?
C2 Zr1 C8 86.18(15) . . ?
C10 Zr1 C8 51.51(15) . . ?
C7 Zr1 C8 30.2(2) . . ?
N1 Zr1 Cl1 86.48(7) . . ?
N2 Zr1 Cl1 122.20(7) . . ?
C9 Zr1 Cl1 128.94(12) . . ?
C4 Zr1 Cl1 130.34(10) . . ?
C3 Zr1 Cl1 118.00(13) . . ?
C6 Zr1 Cl1 84.8(2) . . ?
C2 Zr1 Cl1 85.90(11) . . ?
C10 Zr1 Cl1 115.5(2) . . ?
C7 Zr1 Cl1 77.35(12) . . ?
C8 Zr1 Cl1 101.6(2) . . ?
N1 Zr1 C5 84.64(12) . . ?
N2 Zr1 C5 78.13(11) . . ?
C9 Zr1 C5 123.01(15) . . ?
C4 Zr1 C5 31.80(13) . . ?
C3 Zr1 C5 52.53(13) . . ?
C6 Zr1 C5 171.6(3) . . ?
C2 Zr1 C5 52.87(12) . . ?
C10 Zr1 C5 141.0(2) . . ?
C7 Zr1 C5 154.5(2) . . ?
C8 Zr1 C5 129.9(2) . . ?
Cl1 Zr1 C5 102.56(9) . . ?
C12 Si1 C13 110.3(2) . . ?
C12 Si1 C11 109.9(2) . . ?
C13 Si1 C11 109.6(2) . . ?
C12 Si1 C14 111.7(2) . . ?
C13 Si1 C14 110.3(2) . . ?
C11 Si1 C14 104.9(2) . . ?
N2 N1 Zr1 74.2(2) . . ?
C11 N2 N1 132.2(3) . . ?
C11 N2 Zr1 157.6(2) . . ?
N1 N2 Zr1 70.1(2) . . ?
C5 C1 C2 108.3(3) . . ?
C5 C1 Zr1 73.9(2) . . ?
C2 C1 Zr1 72.8(2) . . ?
C1 C2 C3 106.8(4) . . ?
C1 C2 Zr1 75.1(2) . . ?
C3 C2 Zr1 73.7(2) . . ?
C4 C3 C2 108.7(4) . . ?
C4 C3 Zr1 73.7(2) . . ?
C2 C3 Zr1 74.0(2) . . ?
C5 C4 C3 107.1(4) . . ?
C5 C4 Zr1 75.2(2) . . ?
C3 C4 Zr1 74.0(2) . . ?
C1 C5 C4 109.1(4) . . ?
C1 C5 Zr1 74.7(2) . . ?
C4 C5 Zr1 73.0(2) . . ?
C7 C6 C10 108.1(5) . . ?
C7 C6 Zr1 75.2(3) . . ?
C10 C6 Zr1 74.8(3) . . ?
C8 C7 C6 109.6(5) . . ?
C8 C7 Zr1 75.0(3) . . ?
C6 C7 Zr1 74.1(3) . . ?
C7 C8 C9 108.7(5) . . ?
C7 C8 Zr1 74.8(3) . . ?
C9 C8 Zr1 72.9(2) . . ?
C8 C9 C10 105.6(5) . . ?
C8 C9 Zr1 75.4(2) . . ?
C10 C9 Zr1 74.9(3) . . ?
C6 C10 C9 108.0(5) . . ?
C6 C10 Zr1 74.2(3) . . ?
C9 C10 Zr1 73.1(2) . . ?
N2 C11 Si1 129.2(3) . . ?
C26 C20 C25 118.6(8) . . ?
C26 C20 C21 123.7(7) . . ?
C25 C20 C21 117.6(6) . . ?
C22 C21 C20 112.7(6) . . ?
C23 C22 C21 142.2(12) . . ?
C22 C23 C24 103.5(9) . . ?
C25 C24 C23 127.5(7) . . ?
C24 C25 C20 116.4(7) . . ?

loop_
_geom_bond_atom_site_label_1
_geom_bond_atom_site_label_2
_geom_bond_distance
_geom_bond_site_symmetry_2
_geom_bond_publ_flag
Zr1 N1 2.142(3) . ?
Zr1 N2 2.193(3) . ?
Zr1 C9 2.492(4) . ?
Zr1 C4 2.504(4) . ?
Zr1 C3 2.507(4) . ?
Zr1 C6 2.507(5) . ?
Zr1 C2 2.511(4) . ?
Zr1 C10 2.514(4) . ?
Zr1 C7 2.520(4) . ?
Zr1 C8 2.522(4) . ?
Zr1 Cl1 2.5299(9) . ?
Zr1 C5 2.530(3) . ?
Si1 C12 1.850(4) . ?
Si1 C13 1.862(4) . ?
Si1 C11 1.866(3) . ?
Si1 C14 1.866(4) . ?
N1 N2 1.331(4) . ?
N2 C11 1.293(4) . ?
C1 C5 1.374(5) . ?
C1 C2 1.395(6) . ?
C2 C3 1.395(6) . ?
C3 C4 1.392(6) . ?
C4 C5 1.380(6) . ?
C6 C7 1.331(9) . ?
C6 C10 1.341(9) . ?
C7 C8 1.313(8) . ?
C8 C9 1.372(7) . ?
C9 C10 1.377(8) . ?
C20 C26 1.372(8) . ?
C20 C25 1.408(7) . ?
C20 C21 1.432(8) . ?
C21 C22 1.373(9) . ?
C22 C23 1.138(10) . ?
C23 C24 1.537(12) . ?
C24 C25 1.332(9) . ?
